data_7227438
loop_
_publ_author_name
'Ako, Ayuk M.'
'Hawes, Chris S.'
'Twamley, Brendan'
'Schmitt, Wolfgang'

_publ_section_title
;
 Facile adaptation of 1D Mn(ii) chain motifs to form 3D azo-pyridine-based
 coordination polymers
;
_journal_issue 6
_journal_name_full CrystEngComm
_journal_page_first 994
_journal_paper_doi 10.1039/C6CE02493A
_journal_volume 19
_journal_year 2017
_chemical_formula_moiety 'C24 H16 Ag2 Mn N12'
_chemical_formula_sum 'C24 H16 Ag2 Mn N12'
_chemical_formula_weight 743.17
_space_group_crystal_system monoclinic
_space_group_IT_number 14
_space_group_name_Hall '-P 2yn'
_space_group_name_H-M_alt 'P 1 21/n 1'
_symmetry_space_group_name_Hall '-P 2yn'
_symmetry_space_group_name_H-M 'P 1 21/n 1'
_atom_sites_solution_hydrogens geom
_audit_creation_method SHELXL-2014/7
_audit_update_record
;
2016-09-18 deposited with the CCDC.
2017-01-16 downloaded from the CCDC.
;
_cell_angle_alpha 90
_cell_angle_beta 97.5786(7)
_cell_angle_gamma 90
_cell_formula_units_Z 2
_cell_length_a 9.1567(4)
_cell_length_b 10.5450(5)
_cell_length_c 14.0966(6)
_cell_measurement_reflns_used 9854
_cell_measurement_temperature 100(2)
_cell_measurement_theta_max 28.74
_cell_measurement_theta_min 2.51
_cell_volume 1349.24(10)
_computing_cell_refinement 'SAINT+ Ver. 8.34A (Bruker-AXS, 2013)'
_computing_data_collection 'APEX2 Ver. 2014.11-0 (Bruker-AXS, 2014)'
_computing_data_reduction 'SAINT+ Ver. 8.34A (Bruker-AXS, 2013)'
_computing_molecular_graphics 'SHELXTL (Bruker-AXS, 2008-2014)'
_computing_publication_material 'SHELXTL (Bruker-AXS, 2008-2014)'
_computing_structure_refinement 'SHELXL-2014/7 (Sheldrick, 2014)'
_computing_structure_solution 'SHELXT-2014/4 (Sheldrick, 2014)'
_diffrn_ambient_temperature 100(2)
_diffrn_detector_area_resol_mean 8.258
_diffrn_measured_fraction_theta_full 1.000
_diffrn_measured_fraction_theta_max 0.999
_diffrn_measurement_device_type 'Bruker APEX-II CCD'
_diffrn_measurement_method '\f and \w scans'
_diffrn_radiation_type MoK\a
_diffrn_radiation_wavelength 0.71073
_diffrn_reflns_av_R_equivalents 0.0151
_diffrn_reflns_av_unetI/netI 0.0091
_diffrn_reflns_Laue_measured_fraction_full 1.000
_diffrn_reflns_Laue_measured_fraction_max 0.999
_diffrn_reflns_limit_h_max 12
_diffrn_reflns_limit_h_min -12
_diffrn_reflns_limit_k_max 14
_diffrn_reflns_limit_k_min -14
_diffrn_reflns_limit_l_max 19
_diffrn_reflns_limit_l_min -19
_diffrn_reflns_number 21852
_diffrn_reflns_point_group_measured_fraction_full 1.000
_diffrn_reflns_point_group_measured_fraction_max 0.999
_diffrn_reflns_theta_full 25.242
_diffrn_reflns_theta_max 28.739
_diffrn_reflns_theta_min 2.420
_diffrn_source 'sealed tube'
_exptl_absorpt_coefficient_mu 1.936
_exptl_absorpt_correction_T_max 0.7458
_exptl_absorpt_correction_T_min 0.6976
_exptl_absorpt_correction_type multi-scan
_exptl_absorpt_process_details 'SADABS-2014/5 (Bruker, 2014)'
_exptl_crystal_colour orange
_exptl_crystal_density_diffrn 1.829
_exptl_crystal_description lozenge
_exptl_crystal_F_000 726
_exptl_crystal_size_max 0.280
_exptl_crystal_size_mid 0.140
_exptl_crystal_size_min 0.140
_refine_diff_density_max 0.803
_refine_diff_density_min -0.235
_refine_diff_density_rms 0.053
_refine_ls_extinction_method none
_refine_ls_goodness_of_fit_ref 1.058
_refine_ls_hydrogen_treatment constr
_refine_ls_matrix_type full
_refine_ls_number_parameters 178
_refine_ls_number_reflns 3498
_refine_ls_number_restraints 0
_refine_ls_restrained_S_all 1.058
_refine_ls_R_factor_all 0.0145
_refine_ls_R_factor_gt 0.0135
_refine_ls_shift/su_max 0.003
_refine_ls_shift/su_mean 0.000
_refine_ls_structure_factor_coef Fsqd
_refine_ls_weighting_details 'w=1/[\s^2^(Fo^2^)+(0.0155P)^2^+0.8005P] where P=(Fo^2^+2Fc^2^)/3'
_refine_ls_weighting_scheme calc
_refine_ls_wR_factor_gt 0.0340
_refine_ls_wR_factor_ref 0.0344
_reflns_Friedel_coverage 0.000
_reflns_number_gt 3361
_reflns_number_total 3498
_reflns_threshold_expression 'I > 2\s(I)'
_cod_data_source_file c6ce02493a2.cif
_cod_data_source_block tcd283
_cod_depositor_comments 'Adding full bibliography for 7227436--7227438.cif.'
_cod_database_code 7227438
_shelx_shelxl_version_number 2014/7
_shelx_space_group_comment
; 
The symmetry employed for this shelxl refinement is uniquely defined 
by the following loop, which should always be used as a source of 
symmetry information in preference to the above space-group names. 
They are only intended as comments. 
;
_shelx_estimated_absorpt_t_min 0.613
_shelx_estimated_absorpt_t_max 0.773

loop_
_space_group_symop_operation_xyz
'x, y, z'
'-x+1/2, y+1/2, -z+1/2'
'-x, -y, -z'
'x-1/2, -y-1/2, z-1/2'

loop_
_atom_site_label
_atom_site_type_symbol
_atom_site_fract_x
_atom_site_fract_y
_atom_site_fract_z
_atom_site_U_iso_or_equiv
_atom_site_adp_type
_atom_site_occupancy
_atom_site_site_symmetry_order
_atom_site_calc_flag
_atom_site_refinement_flags_posn
_atom_site_refinement_flags_adp
_atom_site_refinement_flags_occupancy
Ag1 Ag -0.21161(2) 0.67382(2) 0.31768(2) 0.01402(3) Uani 1 1 d . . .
Mn1 Mn 0.0000 0.5000 0.0000 0.01082(5) Uani 1 2 d S . P
N1 N 0.21087(11) 0.46254(10) 0.10471(7) 0.01566(19) Uani 1 1 d . . .
C2 C 0.34182(14) 0.50483(13) 0.08479(9) 0.0190(2) Uani 1 1 d . . .
H2 H 0.3459 0.5460 0.0252 0.023 Uiso 1 1 calc R U .
C3 C 0.47139(14) 0.49122(13) 0.14714(9) 0.0196(2) Uani 1 1 d . . .
H3 H 0.5624 0.5210 0.1303 0.023 Uiso 1 1 calc R U .
C4 C 0.46467(13) 0.43294(11) 0.23479(9) 0.0154(2) Uani 1 1 d . . .
C5 C 0.33020(14) 0.38755(12) 0.25658(9) 0.0175(2) Uani 1 1 d . . .
H5 H 0.3231 0.3463 0.3157 0.021 Uiso 1 1 calc R U .
C6 C 0.20677(14) 0.40443(13) 0.18918(9) 0.0180(2) Uani 1 1 d . . .
H6 H 0.1148 0.3733 0.2035 0.022 Uiso 1 1 calc R U .
N7 N 0.60120(12) 0.41699(10) 0.29602(8) 0.0171(2) Uani 1 1 d . . .
N8 N 0.58586(11) 0.41181(10) 0.38285(8) 0.0163(2) Uani 1 1 d . . .
C9 C 0.72259(13) 0.38966(11) 0.44288(9) 0.0150(2) Uani 1 1 d . . .
C10 C 0.85400(14) 0.35705(12) 0.40865(9) 0.0177(2) Uani 1 1 d . . .
H10 H 0.8592 0.3504 0.3420 0.021 Uiso 1 1 calc R U .
C11 C 0.97638(14) 0.33484(12) 0.47535(9) 0.0186(2) Uani 1 1 d . . .
H11 H 1.0658 0.3115 0.4526 0.022 Uiso 1 1 calc R U .
N12 N 0.97591(12) 0.34437(10) 0.57028(8) 0.0183(2) Uani 1 1 d . . .
C13 C 0.84901(14) 0.37719(13) 0.60142(9) 0.0192(2) Uani 1 1 d . . .
H13 H 0.8477 0.3853 0.6684 0.023 Uiso 1 1 calc R U .
C14 C 0.71923(14) 0.39997(12) 0.54067(9) 0.0184(2) Uani 1 1 d . . .
H14 H 0.6310 0.4219 0.5654 0.022 Uiso 1 1 calc R U .
N15 N -0.09743(12) 0.57880(10) 0.12182(8) 0.0170(2) Uani 1 1 d . . .
C16 C -0.13899(13) 0.61011(11) 0.19169(9) 0.0153(2) Uani 1 1 d . . .
C17 C -0.34359(13) 0.75456(12) 0.41146(9) 0.0156(2) Uani 1 1 d . . .
N18 N -0.40764(12) 0.81417(10) 0.46027(8) 0.0177(2) Uani 1 1 d . . .

loop_
_atom_site_aniso_label
_atom_site_aniso_U_11
_atom_site_aniso_U_22
_atom_site_aniso_U_33
_atom_site_aniso_U_23
_atom_site_aniso_U_13
_atom_site_aniso_U_12
Ag1 0.01429(5) 0.01600(5) 0.01221(5) -0.00218(3) 0.00334(3) 0.00204(3)
Mn1 0.00988(11) 0.01390(11) 0.00892(11) 0.00078(8) 0.00211(8) -0.00073(8)
N1 0.0130(5) 0.0198(5) 0.0137(5) 0.0000(4) 0.0001(4) 0.0006(4)
C2 0.0154(6) 0.0260(6) 0.0154(5) 0.0040(5) 0.0016(4) 0.0000(5)
C3 0.0126(5) 0.0277(6) 0.0182(6) 0.0036(5) 0.0017(5) -0.0005(5)
C4 0.0129(5) 0.0165(5) 0.0161(5) -0.0006(4) -0.0013(4) 0.0017(4)
C5 0.0165(6) 0.0204(6) 0.0151(5) 0.0031(4) 0.0004(4) -0.0010(5)
C6 0.0146(6) 0.0223(6) 0.0168(6) 0.0022(5) 0.0012(5) -0.0024(5)
N7 0.0141(5) 0.0180(5) 0.0182(5) 0.0026(4) -0.0015(4) 0.0007(4)
N8 0.0136(5) 0.0169(5) 0.0172(5) -0.0010(4) -0.0027(4) 0.0002(4)
C9 0.0132(5) 0.0132(5) 0.0173(5) -0.0002(4) -0.0023(4) -0.0002(4)
C10 0.0165(6) 0.0203(6) 0.0156(5) -0.0027(4) -0.0005(5) 0.0009(5)
C11 0.0148(6) 0.0215(6) 0.0190(6) -0.0032(5) -0.0002(5) 0.0025(5)
N12 0.0156(5) 0.0202(5) 0.0182(5) -0.0009(4) -0.0015(4) 0.0022(4)
C13 0.0175(6) 0.0243(6) 0.0151(5) 0.0002(5) -0.0002(5) 0.0013(5)
C14 0.0144(6) 0.0219(6) 0.0187(6) 0.0001(5) 0.0013(5) 0.0012(5)
N15 0.0172(5) 0.0183(5) 0.0158(5) 0.0003(4) 0.0036(4) 0.0006(4)
C16 0.0140(5) 0.0157(5) 0.0159(5) 0.0004(4) 0.0017(4) 0.0005(4)
C17 0.0140(5) 0.0166(5) 0.0158(5) -0.0009(4) 0.0001(4) 0.0007(4)
N18 0.0164(5) 0.0185(5) 0.0184(5) -0.0017(4) 0.0029(4) 0.0013(4)

loop_
_atom_type_symbol
_atom_type_description
_atom_type_scat_dispersion_real
_atom_type_scat_dispersion_imag
_atom_type_scat_source
C C 0.0033 0.0016 'International Tables Vol C Tables 4.2.6.8 and 6.1.1.4'
H H 0.0000 0.0000 'International Tables Vol C Tables 4.2.6.8 and 6.1.1.4'
N N 0.0061 0.0033 'International Tables Vol C Tables 4.2.6.8 and 6.1.1.4'
Mn Mn 0.3368 0.7283 'International Tables Vol C Tables 4.2.6.8 and 6.1.1.4'
Ag Ag -0.8971 1.1015 'International Tables Vol C Tables 4.2.6.8 and 6.1.1.4'

loop_
_geom_angle_atom_site_label_1
_geom_angle_atom_site_label_2
_geom_angle_atom_site_label_3
_geom_angle
_geom_angle_site_symmetry_1
_geom_angle_site_symmetry_3
C17 Ag1 C16 161.12(5) . .
C17 Ag1 N12 98.88(4) . 3_666
C16 Ag1 N12 99.61(4) . 3_666
N15 Mn1 N15 180.0 . 3_565
N15 Mn1 N18 94.03(4) . 4_675
N15 Mn1 N18 85.97(4) 3_565 4_675
N15 Mn1 N18 85.97(4) . 2_445
N15 Mn1 N18 94.03(4) 3_565 2_445
N18 Mn1 N18 180.00(5) 4_675 2_445
N15 Mn1 N1 87.51(4) . .
N15 Mn1 N1 92.49(4) 3_565 .
N18 Mn1 N1 89.89(4) 4_675 .
N18 Mn1 N1 90.11(4) 2_445 .
N15 Mn1 N1 92.49(4) . 3_565
N15 Mn1 N1 87.51(4) 3_565 3_565
N18 Mn1 N1 90.11(4) 4_675 3_565
N18 Mn1 N1 89.89(4) 2_445 3_565
N1 Mn1 N1 180.0 . 3_565
C2 N1 C6 117.81(11) . .
C2 N1 Mn1 120.32(8) . .
C6 N1 Mn1 121.78(8) . .
N1 C2 C3 123.06(12) . .
N1 C2 H2 118.5 . .
C3 C2 H2 118.5 . .
C2 C3 C4 118.35(12) . .
C2 C3 H3 120.8 . .
C4 C3 H3 120.8 . .
C3 C4 C5 119.51(11) . .
C3 C4 N7 116.78(11) . .
C5 C4 N7 123.61(11) . .
C6 C5 C4 117.94(11) . .
C6 C5 H5 121.0 . .
C4 C5 H5 121.0 . .
N1 C6 C5 123.32(11) . .
N1 C6 H6 118.3 . .
C5 C6 H6 118.3 . .
N8 N7 C4 113.13(10) . .
N7 N8 C9 112.47(10) . .
C14 C9 C10 119.70(11) . .
C14 C9 N8 116.19(11) . .
C10 C9 N8 124.10(11) . .
C11 C10 C9 117.64(12) . .
C11 C10 H10 121.2 . .
C9 C10 H10 121.2 . .
N12 C11 C10 123.75(12) . .
N12 C11 H11 118.1 . .
C10 C11 H11 118.1 . .
C13 N12 C11 117.55(11) . .
C13 N12 Ag1 121.65(8) . 3_666
C11 N12 Ag1 120.42(8) . 3_666
N12 C13 C14 123.37(12) . .
N12 C13 H13 118.3 . .
C14 C13 H13 118.3 . .
C9 C14 C13 117.98(12) . .
C9 C14 H14 121.0 . .
C13 C14 H14 121.0 . .
C16 N15 Mn1 172.30(10) . .
N15 C16 Ag1 177.85(11) . .
N18 C17 Ag1 170.77(11) . .
C17 N18 Mn1 150.48(10) . 2_455

loop_
_geom_bond_atom_site_label_1
_geom_bond_atom_site_label_2
_geom_bond_distance
_geom_bond_site_symmetry_2
Ag1 C17 2.0868(12) .
Ag1 C16 2.0879(12) .
Ag1 N12 2.5080(11) 3_666
Mn1 N15 2.1998(10) .
Mn1 N15 2.1998(10) 3_565
Mn1 N18 2.2347(11) 4_675
Mn1 N18 2.2347(11) 2_445
Mn1 N1 2.3046(10) .
Mn1 N1 2.3046(10) 3_565
N1 C2 1.3432(16) .
N1 C6 1.3441(16) .
C2 C3 1.3877(18) .
C2 H2 0.9500 .
C3 C4 1.3887(17) .
C3 H3 0.9500 .
C4 C5 1.3925(17) .
C4 N7 1.4323(15) .
C5 C6 1.3888(17) .
C5 H5 0.9500 .
C6 H6 0.9500 .
N7 N8 1.2515(15) .
N8 C9 1.4348(15) .
C9 C14 1.3872(17) .
C9 C10 1.3971(17) .
C10 C11 1.3845(18) .
C10 H10 0.9500 .
C11 N12 1.3426(17) .
C11 H11 0.9500 .
N12 C13 1.3406(17) .
N12 Ag1 2.5080(11) 3_666
C13 C14 1.3909(17) .
C13 H13 0.9500 .
C14 H14 0.9500 .
N15 C16 1.1502(16) .
C17 N18 1.1484(16) .
N18 Mn1 2.2346(11) 2_455

loop_
_geom_torsion_atom_site_label_1
_geom_torsion_atom_site_label_2
_geom_torsion_atom_site_label_3
_geom_torsion_atom_site_label_4
_geom_torsion
_geom_torsion_site_symmetry_1
_geom_torsion_site_symmetry_4
C6 N1 C2 C3 0.0(2) . .
Mn1 N1 C2 C3 176.49(10) . .
N1 C2 C3 C4 -1.1(2) . .
C2 C3 C4 C5 1.50(19) . .
C2 C3 C4 N7 178.11(12) . .
C3 C4 C5 C6 -0.87(19) . .
N7 C4 C5 C6 -177.24(12) . .
C2 N1 C6 C5 0.73(19) . .
Mn1 N1 C6 C5 -175.75(10) . .
C4 C5 C6 N1 -0.3(2) . .
C3 C4 N7 N8 153.77(12) . .
C5 C4 N7 N8 -29.78(17) . .
C4 N7 N8 C9 177.16(10) . .
N7 N8 C9 C14 171.40(11) . .
N7 N8 C9 C10 -9.75(17) . .
C14 C9 C10 C11 0.71(18) . .
N8 C9 C10 C11 -178.10(11) . .
C9 C10 C11 N12 -0.8(2) . .
C10 C11 N12 C13 0.08(19) . .
C10 C11 N12 Ag1 -172.92(10) . 3_666
C11 N12 C13 C14 0.8(2) . .
Ag1 N12 C13 C14 173.71(10) 3_666 .
C10 C9 C14 C13 0.09(19) . .
N8 C9 C14 C13 178.99(11) . .
N12 C13 C14 C9 -0.9(2) . .
